data_2208866
loop_
_publ_author_name
'Jonathan White'
'W. David McFadyen'
'Michael Carland'
'William A. Denny'
'Vincent Murray'

_publ_section_title
;9,9a-Diphenyl-1,3,4,6,7,9a-hexahydro-2<i>H</i>-pyrazino[1,2-<i>a</i>]pyrimidine
 at 130 K
;
_journal_coeditor_code DN2018
_journal_issue 5
_journal_name_full 'Acta Crystallographica Section E'
_journal_page_first o1846
_journal_page_last o1848
_journal_paper_doi 10.1107/S1600536806012463
_journal_volume 62
_journal_year 2006
_chemical_formula_iupac 'C19 H21 N3'
_chemical_formula_moiety 'C19 H21 N3'
_chemical_formula_sum 'C19 H21 N3'
_chemical_formula_weight 291.39
_chemical_name_systematic
;
9,9a-Diphenyl-1,3,4,6,7,9a-hexahydro-2H-pyrazino[1,2-a]pyrimidine
;
_space_group_IT_number 14
_symmetry_cell_setting monoclinic
_symmetry_space_group_name_Hall '-P 2ybc'
_symmetry_space_group_name_H-M 'P 1 21/c 1'
_atom_sites_solution_hydrogens geom
_atom_sites_solution_primary direct
_atom_sites_solution_secondary difmap
_audit_creation_method SHELXL97
_cell_angle_alpha 90.00
_cell_angle_beta 103.4830(10)
_cell_angle_gamma 90.00
_cell_formula_units_Z 4
_cell_length_a 10.4099(7)
_cell_length_b 8.2868(6)
_cell_length_c 19.1371(14)
_cell_measurement_reflns_used 3216
_cell_measurement_temperature 295(2)
_cell_measurement_theta_max 27.03
_cell_measurement_theta_min 2.46
_cell_volume 1605.4(2)
_computing_cell_refinement 'SAINT (Bruker 1999)'
_computing_data_collection 'SMART (Bruker, 2000)'
_computing_data_reduction SAINT
_computing_molecular_graphics 'SHELXTL (Bruker, 2000)'
_computing_publication_material 'WinGX (Farrugia, 1999)'
_computing_structure_refinement 'SHELXL97 (Sheldrick, 1997)'
_computing_structure_solution 'SHELXS97 (Sheldrick, 1997)'
_diffrn_ambient_temperature 295(2)
_diffrn_measured_fraction_theta_full 1.000
_diffrn_measured_fraction_theta_max 1.000
_diffrn_measurement_device_type 'Bruker SMART CCD area-detector'
_diffrn_measurement_method '\f and \w'
_diffrn_radiation_monochromator graphite
_diffrn_radiation_source 'sealed tube'
_diffrn_radiation_type MoK\a
_diffrn_radiation_wavelength 0.71073
_diffrn_reflns_av_R_equivalents 0.0594
_diffrn_reflns_av_sigmaI/netI 0.0394
_diffrn_reflns_limit_h_max 12
_diffrn_reflns_limit_h_min -9
_diffrn_reflns_limit_k_max 9
_diffrn_reflns_limit_k_min -9
_diffrn_reflns_limit_l_max 18
_diffrn_reflns_limit_l_min -22
_diffrn_reflns_number 8199
_diffrn_reflns_theta_full 25.00
_diffrn_reflns_theta_max 25.00
_diffrn_reflns_theta_min 2.01
_diffrn_standards_decay_% 0.0
_exptl_absorpt_coefficient_mu 0.072
_exptl_absorpt_correction_type none
_exptl_crystal_colour colourless
_exptl_crystal_density_diffrn 1.206
_exptl_crystal_density_method 'not measured'
_exptl_crystal_description block
_exptl_crystal_F_000 624
_exptl_crystal_size_max 0.50
_exptl_crystal_size_mid 0.40
_exptl_crystal_size_min 0.30
_refine_diff_density_max 0.158
_refine_diff_density_min -0.138
_refine_ls_extinction_coef 0.0091(18)
_refine_ls_extinction_expression Fc^*^=kFc[1+0.001xFc^2^\l^3^/sin(2\q)]^-1/4^
_refine_ls_extinction_method 'SHELXL97 (Sheldrick, 1997)'
_refine_ls_goodness_of_fit_ref 1.048
_refine_ls_hydrogen_treatment mixed
_refine_ls_matrix_type full
_refine_ls_number_parameters 284
_refine_ls_number_reflns 2833
_refine_ls_number_restraints 0
_refine_ls_restrained_S_all 1.048
_refine_ls_R_factor_all 0.0476
_refine_ls_R_factor_gt 0.0385
_refine_ls_shift/su_max 0.002
_refine_ls_shift/su_mean 0.000
_refine_ls_structure_factor_coef Fsqd
_refine_ls_weighting_details 'calc w = 1/[\s^2^(Fo^2^)+(0.0552P)^2^] where P=(Fo^2^+2Fc^2^)/3'
_refine_ls_weighting_scheme calc
_refine_ls_wR_factor_gt 0.0974
_refine_ls_wR_factor_ref 0.1015
_reflns_number_gt 2259
_reflns_number_total 2833
_reflns_threshold_expression I>2\s(I)
_cod_data_source_file dn2018.cif
_cod_data_source_block 2
_cod_original_sg_symbol_H-M 'P 21/c'
_cod_database_code 2208866
_cod_database_fobs_code 2208866

loop_
_symmetry_equiv_pos_as_xyz
'x, y, z'
'-x, y+1/2, -z+1/2'
'-x, -y, -z'
'x, -y-1/2, z-1/2'

loop_
_atom_site_type_symbol
_atom_site_label
_atom_site_fract_x
_atom_site_fract_y
_atom_site_fract_z
_atom_site_U_iso_or_equiv
_atom_site_adp_type
_atom_site_calc_flag
_atom_site_occupancy
C C1 0.76592(11) 0.56603(14) 0.16106(6) 0.0376(3) Uani d 1
C C2 0.87028(12) 0.66449(14) 0.21485(6) 0.0384(3) Uani d 1
C C4 1.01466(16) 0.6782(2) 0.13673(9) 0.0576(4) Uani d 1
C C5 0.94319(14) 0.53347(18) 0.10020(8) 0.0496(4) Uani d 1
C C7 0.72076(16) 0.44324(19) 0.04279(8) 0.0550(4) Uani d 1
C C8 0.72399(18) 0.27596(19) 0.07505(8) 0.0603(4) Uani d 1
C C9 0.68490(16) 0.28547(19) 0.14644(8) 0.0547(4) Uani d 1
C C11 0.63407(11) 0.65710(16) 0.15083(6) 0.0407(3) Uani d 1
C C12 0.61311(14) 0.79593(17) 0.10884(7) 0.0508(4) Uani d 1
C C13 0.50115(15) 0.8888(2) 0.10474(9) 0.0624(4) Uani d 1
C C14 0.40845(16) 0.8451(2) 0.14178(9) 0.0667(5) Uani d 1
C C15 0.42783(15) 0.7082(2) 0.18299(9) 0.0630(4) Uani d 1
C C16 0.54028(13) 0.61408(19) 0.18793(8) 0.0507(4) Uani d 1
C C17 0.84523(12) 0.69133(14) 0.28802(6) 0.0399(3) Uani d 1
C C18 0.92079(16) 0.60477(18) 0.34463(8) 0.0570(4) Uani d 1
C C19 0.9021(2) 0.6243(2) 0.41337(9) 0.0719(5) Uani d 1
C C20 0.80995(18) 0.7298(2) 0.42663(9) 0.0670(5) Uani d 1
C C21 0.73585(15) 0.8181(2) 0.37137(8) 0.0617(4) Uani d 1
C C22 0.75340(14) 0.79933(18) 0.30254(8) 0.0522(4) Uani d 1
N N3 0.97892(11) 0.71750(13) 0.20461(6) 0.0489(3) Uani d 1
N N6 0.80224(10) 0.56136(13) 0.09106(5) 0.0429(3) Uani d 1
N N10 0.75858(11) 0.40874(13) 0.19501(5) 0.0420(3) Uani d 1
H H4A 0.9946(15) 0.773(2) 0.1041(9) 0.074(5) Uiso d 1
H H4B 1.1098(17) 0.666(2) 0.1470(8) 0.073(5) Uiso d 1
H H5A 0.9634(13) 0.5249(17) 0.0527(8) 0.057(4) Uiso d 1
H H5B 0.9756(12) 0.4346(18) 0.1298(7) 0.053(4) Uiso d 1
H H7A 0.6302(15) 0.4812(17) 0.0306(7) 0.057(4) Uiso d 1
H H7B 0.7541(13) 0.4425(17) -0.0036(8) 0.056(4) Uiso d 1
H H8A 0.6652(16) 0.207(2) 0.0436(9) 0.075(5) Uiso d 1
H H8B 0.8146(16) 0.2289(19) 0.0836(8) 0.066(4) Uiso d 1
H H9A 0.5883(15) 0.3142(17) 0.1382(7) 0.057(4) Uiso d 1
H H9B 0.7010(14) 0.180(2) 0.1716(8) 0.065(4) Uiso d 1
H H10 0.8396(14) 0.3702(16) 0.2135(7) 0.048(4) Uiso d 1
H H12 0.6774(14) 0.8249(17) 0.0812(7) 0.056(4) Uiso d 1
H H13 0.4914(15) 0.982(2) 0.0743(8) 0.067(5) Uiso d 1
H H14 0.3318(16) 0.915(2) 0.1391(8) 0.072(5) Uiso d 1
H H15 0.3665(16) 0.6776(19) 0.2107(8) 0.070(5) Uiso d 1
H H16 0.5542(13) 0.5221(18) 0.2191(7) 0.056(4) Uiso d 1
H H18 0.9894(16) 0.531(2) 0.3336(8) 0.069(5) Uiso d 1
H H19 0.9564(19) 0.566(2) 0.4505(11) 0.099(6) Uiso d 1
H H20 0.7942(15) 0.7411(19) 0.4734(8) 0.072(5) Uiso d 1
H H21 0.6734(17) 0.896(2) 0.3825(9) 0.082(5) Uiso d 1
H H22 0.6993(15) 0.863(2) 0.2628(9) 0.073(5) Uiso d 1

loop_
_atom_site_aniso_label
_atom_site_aniso_U_11
_atom_site_aniso_U_22
_atom_site_aniso_U_33
_atom_site_aniso_U_12
_atom_site_aniso_U_13
_atom_site_aniso_U_23
C1 0.0396(7) 0.0396(7) 0.0336(7) -0.0002(5) 0.0087(5) 0.0004(5)
C2 0.0397(7) 0.0331(6) 0.0410(7) 0.0027(5) 0.0066(5) 0.0028(5)
C4 0.0523(9) 0.0584(10) 0.0694(10) -0.0086(7) 0.0291(8) -0.0060(8)
C5 0.0524(8) 0.0523(9) 0.0494(9) 0.0035(7) 0.0227(6) -0.0010(7)
C7 0.0600(10) 0.0653(10) 0.0378(8) -0.0008(7) 0.0075(7) -0.0086(7)
C8 0.0683(11) 0.0549(9) 0.0553(9) -0.0130(8) 0.0098(8) -0.0173(7)
C9 0.0610(10) 0.0470(9) 0.0556(9) -0.0126(7) 0.0125(7) -0.0078(7)
C11 0.0387(7) 0.0469(8) 0.0345(7) -0.0002(6) 0.0046(5) -0.0052(5)
C12 0.0508(8) 0.0536(9) 0.0462(8) 0.0053(6) 0.0079(6) 0.0014(6)
C13 0.0641(10) 0.0549(10) 0.0611(10) 0.0152(8) 0.0005(8) 0.0008(8)
C14 0.0489(9) 0.0717(11) 0.0741(11) 0.0161(8) 0.0036(8) -0.0149(9)
C15 0.0440(9) 0.0788(12) 0.0684(10) 0.0003(8) 0.0178(7) -0.0117(9)
C16 0.0442(8) 0.0585(9) 0.0492(8) -0.0001(6) 0.0102(6) -0.0030(7)
C17 0.0421(7) 0.0368(7) 0.0381(7) -0.0067(5) 0.0039(5) -0.0029(5)
C18 0.0755(10) 0.0446(8) 0.0457(9) 0.0070(7) 0.0036(7) 0.0013(6)
C19 0.1125(14) 0.0542(10) 0.0414(9) 0.0019(10) 0.0028(9) 0.0073(7)
C20 0.0933(13) 0.0671(11) 0.0443(9) -0.0211(9) 0.0235(9) -0.0121(8)
C21 0.0581(9) 0.0770(11) 0.0502(9) -0.0025(8) 0.0130(7) -0.0175(8)
C22 0.0500(8) 0.0591(9) 0.0439(8) 0.0050(7) 0.0034(6) -0.0086(7)
N3 0.0466(6) 0.0469(7) 0.0547(7) -0.0070(5) 0.0151(5) -0.0034(5)
N6 0.0459(6) 0.0477(6) 0.0362(6) 0.0021(5) 0.0117(4) -0.0007(5)
N10 0.0439(7) 0.0397(6) 0.0408(6) -0.0033(5) 0.0066(5) 0.0003(5)

loop_
_atom_type_symbol
_atom_type_description
_atom_type_scat_dispersion_real
_atom_type_scat_dispersion_imag
_atom_type_scat_source
C C 0.0033 0.0016 'International Tables Vol C Tables 4.2.6.8 and 6.1.1.4'
H H 0.0000 0.0000 'International Tables Vol C Tables 4.2.6.8 and 6.1.1.4'
N N 0.0061 0.0033 'International Tables Vol C Tables 4.2.6.8 and 6.1.1.4'

loop_
_geom_angle_atom_site_label_1
_geom_angle_atom_site_label_2
_geom_angle_atom_site_label_3
_geom_angle
_geom_angle_publ_flag
N10 C1 N6 115.47(10) y
N10 C1 C11 110.82(10) y
N6 C1 C11 107.90(9) y
N10 C1 C2 106.00(9) y
N6 C1 C2 109.26(9) y
C11 C1 C2 107.09(9) y
N3 C2 C17 116.59(10) y
N3 C2 C1 126.38(11) y
C17 C2 C1 116.90(10) y
N3 C4 C5 112.94(12) y
N3 C4 H4A 108.9(9) ?
C5 C4 H4A 109.2(9) ?
N3 C4 H4B 107.5(9) ?
C5 C4 H4B 112.7(10) ?
H4A C4 H4B 105.3(13) ?
N6 C5 C4 107.84(12) y
N6 C5 H5A 109.2(8) ?
C4 C5 H5A 107.4(8) ?
N6 C5 H5B 113.1(7) ?
C4 C5 H5B 108.9(8) ?
H5A C5 H5B 110.2(11) ?
N6 C7 C8 113.46(12) y
N6 C7 H7A 108.7(8) ?
C8 C7 H7A 108.8(9) ?
N6 C7 H7B 106.6(8) ?
C8 C7 H7B 111.6(8) ?
H7A C7 H7B 107.5(11) ?
C7 C8 C9 109.55(13) y
C7 C8 H8A 110.2(10) ?
C9 C8 H8A 109.7(10) ?
C7 C8 H8B 110.8(9) ?
C9 C8 H8B 108.4(9) ?
H8A C8 H8B 108.3(13) ?
N10 C9 C8 113.31(12) y
N10 C9 H9A 106.8(8) ?
C8 C9 H9A 109.8(8) ?
N10 C9 H9B 107.5(9) ?
C8 C9 H9B 109.9(8) ?
H9A C9 H9B 109.4(12) ?
C16 C11 C12 118.41(12) ?
C16 C11 C1 121.64(12) ?
C12 C11 C1 119.64(11) ?
C13 C12 C11 120.63(15) ?
C13 C12 H12 120.5(8) ?
C11 C12 H12 118.8(8) ?
C14 C13 C12 120.53(17) ?
C14 C13 H13 122.7(9) ?
C12 C13 H13 116.8(9) ?
C15 C14 C13 119.30(15) ?
C15 C14 H14 121.9(9) ?
C13 C14 H14 118.7(9) ?
C14 C15 C16 120.80(16) ?
C14 C15 H15 120.8(10) ?
C16 C15 H15 118.4(10) ?
C11 C16 C15 120.33(16) ?
C11 C16 H16 120.2(8) ?
C15 C16 H16 119.4(8) ?
C18 C17 C22 118.15(13) ?
C18 C17 C2 117.64(12) ?
C22 C17 C2 124.19(11) ?
C17 C18 C19 120.27(15) ?
C17 C18 H18 117.1(9) ?
C19 C18 H18 122.7(9) ?
C20 C19 C18 120.84(16) ?
C20 C19 H19 121.1(12) ?
C18 C19 H19 118.0(12) ?
C19 C20 C21 119.56(15) ?
C19 C20 H20 121.4(10) ?
C21 C20 H20 119.0(10) ?
C20 C21 C22 120.12(16) ?
C20 C21 H21 118.1(10) ?
C22 C21 H21 121.8(10) ?
C21 C22 C17 121.04(14) ?
C21 C22 H22 119.8(9) ?
C17 C22 H22 119.2(9) ?
C2 N3 C4 118.56(11) ?
C5 N6 C7 112.78(11) ?
C5 N6 C1 111.09(10) ?
C7 N6 C1 110.82(10) ?
C1 N10 C9 114.25(10) ?
C1 N10 H10 110.5(9) ?
C9 N10 H10 107.9(8) ?

loop_
_geom_bond_atom_site_label_1
_geom_bond_atom_site_label_2
_geom_bond_distance
_geom_bond_publ_flag
C1 N10 1.4662(16) y
C1 N6 1.4748(15) y
C1 C11 1.5383(16) y
C1 C2 1.5441(16) y
C2 N3 1.2703(15) y
C2 C17 1.4994(17) y
C4 N3 1.4688(18) y
C4 C5 1.496(2) y
C4 H4A 0.992(17) ?
C4 H4B 0.969(16) ?
C5 N6 1.4551(17) y
C5 H5A 0.983(14) ?
C5 H5B 1.008(14) ?
C7 N6 1.4716(17) ?
C7 C8 1.515(2) y
C7 H7A 0.970(14) ?
C7 H7B 1.025(15) ?
C8 C9 1.516(2) y
C8 H8A 0.945(17) ?
C8 H8B 0.999(16) ?
C9 N10 1.4708(16) y
C9 H9A 1.009(15) ?
C9 H9B 0.992(16) ?
C11 C16 1.3812(18) ?
C11 C12 1.3911(19) ?
C12 C13 1.384(2) ?
C12 H12 0.975(14) ?
C13 C14 1.373(2) ?
C13 H13 0.956(17) ?
C14 C15 1.369(2) ?
C14 H14 0.977(17) ?
C15 C16 1.391(2) ?
C15 H15 0.955(16) ?
C16 H16 0.959(15) ?
C17 C18 1.3819(18) ?
C17 C22 1.3842(19) ?
C18 C19 1.384(2) ?
C18 H18 0.998(16) ?
C19 C20 1.365(3) ?
C19 H19 0.93(2) ?
C20 C21 1.367(2) ?
C20 H20 0.951(15) ?
C21 C22 1.3802(19) ?
C21 H21 0.973(18) ?
C22 H22 0.987(17) ?
N10 H10 0.894(14) ?

loop_
_geom_torsion_atom_site_label_1
_geom_torsion_atom_site_label_2
_geom_torsion_atom_site_label_3
_geom_torsion_atom_site_label_4
_geom_torsion
_geom_torsion_publ_flag
N10 C1 C2 N3 117.10(13) y
N6 C1 C2 N3 -7.93(16) y
C11 C1 C2 N3 -124.55(12) y
N10 C1 C2 C17 -58.73(13) y
N6 C1 C2 C17 176.23(9) y
C11 C1 C2 C17 59.62(13) y
N3 C4 C5 N6 54.85(17) y
N6 C7 C8 C9 54.90(18) y
C7 C8 C9 N10 -50.40(19) y
N10 C1 C11 C16 17.31(15) y
N6 C1 C11 C16 144.62(11) ?
C2 C1 C11 C16 -97.86(13) ?
N10 C1 C11 C12 -169.18(11) ?
N6 C1 C11 C12 -41.87(14) ?
C2 C1 C11 C12 75.65(13) ?
C16 C11 C12 C13 0.29(19) ?
C1 C11 C12 C13 -173.42(12) ?
C11 C12 C13 C14 -0.3(2) ?
C12 C13 C14 C15 0.0(2) ?
C13 C14 C15 C16 0.3(2) ?
C12 C11 C16 C15 0.06(19) ?
C1 C11 C16 C15 173.64(12) ?
C14 C15 C16 C11 -0.4(2) ?
N3 C2 C17 C18 -69.94(15) ?
C1 C2 C17 C18 106.31(13) ?
N3 C2 C17 C22 108.70(15) ?
C1 C2 C17 C22 -75.05(16) ?
C22 C17 C18 C19 1.3(2) ?
C2 C17 C18 C19 -179.94(13) ?
C17 C18 C19 C20 -0.5(2) ?
C18 C19 C20 C21 -0.4(3) ?
C19 C20 C21 C22 0.6(2) ?
C20 C21 C22 C17 0.2(2) ?
C18 C17 C22 C21 -1.2(2) ?
C2 C17 C22 C21 -179.82(12) ?
C17 C2 N3 C4 173.19(12) ?
C1 C2 N3 C4 -2.66(18) y
C5 C4 N3 C2 -20.98(19) y
C4 C5 N6 C7 168.15(12) y
C4 C5 N6 C1 -66.74(14) y
C8 C7 N6 C5 71.06(16) y
C8 C7 N6 C1 -54.19(16) y
N10 C1 N6 C5 -76.69(13) y
C11 C1 N6 C5 158.74(10) y
C2 C1 N6 C5 42.64(12) y
N10 C1 N6 C7 49.52(13) y
C11 C1 N6 C7 -75.06(12) y
C2 C1 N6 C7 168.85(10) y
N6 C1 N10 C9 -46.89(15) y
C11 C1 N10 C9 76.15(13) y
C2 C1 N10 C9 -168.01(11) y
C8 C9 N10 C1 47.26(18) y
